data_7231758
loop_
_publ_author_name
'Prathapa, Siriyara Jagannatha'
'Slabbert, Cara'
'Fernandes, Manuel A.'
'Lemmerer, Andreas'

_publ_section_title
;
 Structure determination of fatty acid ester biofuels via in situ
 cryocrystallisation and single crystal X-ray diffraction
;
_journal_issue 1
_journal_name_full CrystEngComm
_journal_page_first 41
_journal_paper_doi 10.1039/C8CE01673A
_journal_volume 21
_journal_year 2019
_chemical_formula_moiety 'C8  H16  O2'
_chemical_formula_sum 'C8 H16 O2'
_chemical_formula_weight 144.21
_space_group_IT_number 14
_space_group_name_Hall '-P 2yn'
_space_group_name_H-M_alt 'P 1 21/n 1'
_symmetry_cell_setting monoclinic
_symmetry_Int_Tables_number 14
_symmetry_space_group_name_Hall '-P 2yn'
_symmetry_space_group_name_H-M 'P 1 21/n 1'
_atom_sites_solution_hydrogens geom
_audit_conform_dict_location ftp://ftp.iucr.org/pub/cif_core.dic
_audit_conform_dict_name cif_core.dic
_audit_conform_dict_version 2.4.3
_audit_creation_date 2018-09-06T12:02:11-00:00
_audit_creation_method 'WinGX routine CIF_UPDATE'
_audit_update_record
;
2018-09-24 deposited with the CCDC.
2018-11-05 downloaded from the CCDC.
;
_cell_angle_alpha 90
_cell_angle_beta 104.928(3)
_cell_angle_gamma 90
_cell_formula_units_Z 4
_cell_length_a 9.173(3)
_cell_length_b 5.6554(17)
_cell_length_c 17.357(5)
_cell_measurement_reflns_used 5597
_cell_measurement_temperature 173(2)
_cell_measurement_theta_max 27.92
_cell_measurement_theta_min 3.78
_cell_measurement_wavelength 0.71073
_cell_volume 870.0(5)
_computing_cell_refinement 'SAINT-Plus (Bruker, 2016)'
_computing_data_collection 'APEX3 (Bruker, 2016)'
_computing_data_reduction 'SAINT-Plus and XPREP (Bruker 2016)'
_computing_molecular_graphics 'Ortep for Windows (Farrugia, 2012) and Mercury (Macrae et al., 2006)'
_computing_publication_material 'WinGX publication routines (Farrugia, 2012)'
_computing_structure_refinement 'SHELXL-2017/1 (Sheldrick, 2017)'
_computing_structure_solution 'SHELXS-97 (Sheldrick, 2015)'
_diffrn_ambient_temperature 173(2)
_diffrn_measured_fraction_theta_full 0.995
_diffrn_measured_fraction_theta_max 0.995
_diffrn_measurement_device_type 'Bruker D8 Venture Photon CCD area detector'
_diffrn_measurement_method '\w scans'
_diffrn_radiation_monochromator graphite
_diffrn_radiation_probe x-ray
_diffrn_radiation_type MoK\a
_diffrn_radiation_wavelength 0.71073
_diffrn_reflns_av_R_equivalents 0.0331
_diffrn_reflns_av_unetI/netI 0.0229
_diffrn_reflns_Laue_measured_fraction_full 0.995
_diffrn_reflns_Laue_measured_fraction_max 0.995
_diffrn_reflns_limit_h_max 11
_diffrn_reflns_limit_h_min -11
_diffrn_reflns_limit_k_max 6
_diffrn_reflns_limit_k_min -6
_diffrn_reflns_limit_l_max 21
_diffrn_reflns_limit_l_min -21
_diffrn_reflns_number 10012
_diffrn_reflns_point_group_measured_fraction_full 0.995
_diffrn_reflns_point_group_measured_fraction_max 0.995
_diffrn_reflns_theta_full 25.242
_diffrn_reflns_theta_max 25.498
_diffrn_reflns_theta_min 3.775
_diffrn_standards_number 0
_exptl_absorpt_coefficient_mu 0.077
_exptl_absorpt_correction_T_max 0.7457
_exptl_absorpt_correction_T_min 0.6217
_exptl_absorpt_correction_type multi-scan
_exptl_absorpt_process_details 'SADABS (Sheldrick, 1996)'
_exptl_crystal_colour colourless
_exptl_crystal_density_diffrn 1.101
_exptl_crystal_density_method 'not measured'
_exptl_crystal_description block
_exptl_crystal_F_000 320
_exptl_crystal_size_max 1
_exptl_crystal_size_mid 0.3
_exptl_crystal_size_min 0.3
_refine_diff_density_max 0.186
_refine_diff_density_min -0.137
_refine_diff_density_rms 0.037
_refine_ls_extinction_method none
_refine_ls_goodness_of_fit_ref 1.053
_refine_ls_hydrogen_treatment constr
_refine_ls_matrix_type full
_refine_ls_number_constraints 0
_refine_ls_number_parameters 91
_refine_ls_number_reflns 1601
_refine_ls_number_restraints 0
_refine_ls_restrained_S_all 1.053
_refine_ls_R_factor_all 0.0546
_refine_ls_R_factor_gt 0.0441
_refine_ls_shift/su_max 0
_refine_ls_shift/su_mean 0
_refine_ls_structure_factor_coef Fsqd
_refine_ls_weighting_details 'w=1/[\s^2^(Fo^2^)+(0.0570P)^2^+0.3122P] where P=(Fo^2^+2Fc^2^)/3'
_refine_ls_weighting_scheme calc
_refine_ls_wR_factor_gt 0.1114
_refine_ls_wR_factor_ref 0.1192
_reflns_Friedel_coverage 0
_reflns_number_gt 1355
_reflns_number_total 1601
_reflns_threshold_expression 'I > 2\s(I)'
_cod_data_source_file c8ce01673a2.cif
_cod_data_source_block C7
_cod_depositor_comments 'Adding full bibliography for 7231754--7231762.cif.'
_cod_original_cell_volume 870.0(4)
_cod_original_sg_symbol_H-M 'P 21/n'
_cod_database_code 7231758
_shelx_estimated_absorpt_t_min 0.927
_shelx_estimated_absorpt_t_max 0.977

loop_
_symmetry_equiv_pos_as_xyz
'x, y, z'
'-x+1/2, y+1/2, -z+1/2'
'-x, -y, -z'
'x-1/2, -y-1/2, z-1/2'

loop_
_atom_site_label
_atom_site_type_symbol
_atom_site_fract_x
_atom_site_fract_y
_atom_site_fract_z
_atom_site_U_iso_or_equiv
_atom_site_adp_type
_atom_site_occupancy
_atom_site_site_symmetry_order
_atom_site_calc_flag
_atom_site_refinement_flags_posn
_atom_site_refinement_flags_adp
C1 C 0.14347(15) 0.2838(3) 0.59048(8) 0.0270(3) Uani 1 1 d . .
C2 C 0.17966(16) 0.3069(3) 0.51169(8) 0.0307(4) Uani 1 1 d . .
H2A H 0.085841 0.283297 0.468936 0.037 Uiso 1 1 calc R U
H2B H 0.250635 0.179277 0.506892 0.037 Uiso 1 1 calc R U
C3 C 0.24791(16) 0.5408(3) 0.49840(8) 0.0293(4) Uani 1 1 d . .
H3A H 0.338125 0.570954 0.542845 0.035 Uiso 1 1 calc R U
H3B H 0.17414 0.668492 0.498512 0.035 Uiso 1 1 calc R U
C4 C 0.29275(17) 0.5467(3) 0.42015(8) 0.0318(4) Uani 1 1 d . .
H4A H 0.364402 0.415953 0.419856 0.038 Uiso 1 1 calc R U
H4B H 0.20183 0.518382 0.375948 0.038 Uiso 1 1 calc R U
C5 C 0.36460(16) 0.7766(3) 0.40491(8) 0.0315(4) Uani 1 1 d . .
H5A H 0.450468 0.81153 0.451261 0.038 Uiso 1 1 calc R U
H5B H 0.289897 0.905438 0.400806 0.038 Uiso 1 1 calc R U
C6 C 0.42084(18) 0.7765(3) 0.33017(9) 0.0357(4) Uani 1 1 d . .
H6A H 0.49643 0.648941 0.334414 0.043 Uiso 1 1 calc R U
H6B H 0.335282 0.740545 0.283779 0.043 Uiso 1 1 calc R U
C7 C 0.49069(19) 1.0069(3) 0.31549(10) 0.0404(4) Uani 1 1 d . .
H7A H 0.524603 0.995206 0.266498 0.061 Uiso 1 1 calc R U
H7B H 0.415873 1.133703 0.309849 0.061 Uiso 1 1 calc R U
H7C H 0.577165 1.042016 0.36053 0.061 Uiso 1 1 calc R U
C8 C 0.0771(2) 0.0138(3) 0.67895(9) 0.0390(4) Uani 1 1 d . .
H8A H 0.05402 -0.154568 0.682218 0.058 Uiso 1 1 calc R U
H8B H 0.164866 0.054996 0.722503 0.058 Uiso 1 1 calc R U
H8C H -0.009897 0.108345 0.683382 0.058 Uiso 1 1 calc R U
O1 O 0.10986(12) 0.06151(18) 0.60366(6) 0.0366(3) Uani 1 1 d . .
O2 O 0.14355(14) 0.4402(2) 0.63660(6) 0.0455(4) Uani 1 1 d . .

loop_
_atom_site_aniso_label
_atom_site_aniso_U_11
_atom_site_aniso_U_22
_atom_site_aniso_U_33
_atom_site_aniso_U_23
_atom_site_aniso_U_13
_atom_site_aniso_U_12
C1 0.0253(7) 0.0276(8) 0.0275(7) -0.0022(6) 0.0060(5) 0.0013(6)
C2 0.0335(8) 0.0310(8) 0.0293(7) -0.0054(6) 0.0109(6) -0.0020(6)
C3 0.0278(7) 0.0313(8) 0.0303(8) -0.0042(6) 0.0102(6) -0.0015(6)
C4 0.0338(8) 0.0333(9) 0.0303(8) -0.0045(6) 0.0116(6) -0.0021(6)
C5 0.0321(8) 0.0330(8) 0.0315(8) -0.0028(6) 0.0121(6) -0.0010(6)
C6 0.0404(8) 0.0378(9) 0.0316(8) -0.0022(6) 0.0141(6) -0.0017(7)
C7 0.0457(9) 0.0411(9) 0.0387(9) 0.0045(7) 0.0184(7) 0.0009(7)
C8 0.0561(10) 0.0330(9) 0.0317(8) 0.0032(7) 0.0183(7) -0.0021(8)
O1 0.0532(7) 0.0282(6) 0.0321(6) -0.0026(4) 0.0180(5) -0.0043(5)
O2 0.0751(9) 0.0311(7) 0.0385(6) -0.0076(5) 0.0291(6) -0.0045(6)

loop_
_atom_type_symbol
_atom_type_description
_atom_type_scat_dispersion_real
_atom_type_scat_dispersion_imag
_atom_type_scat_source
C C 0.0033 0.0016 'International Tables Vol C Tables 4.2.6.8 and 6.1.1.4'
H H 0 0 'International Tables Vol C Tables 4.2.6.8 and 6.1.1.4'
O O 0.0106 0.006 'International Tables Vol C Tables 4.2.6.8 and 6.1.1.4'

loop_
_geom_angle_atom_site_label_1
_geom_angle_atom_site_label_2
_geom_angle_atom_site_label_3
_geom_angle
O2 C1 O1 123.10(13)
O2 C1 C2 125.99(14)
O1 C1 C2 110.91(11)
C1 C2 C3 114.60(12)
C1 C2 H2A 108.6
C3 C2 H2A 108.6
C1 C2 H2B 108.6
C3 C2 H2B 108.6
H2A C2 H2B 107.6
C2 C3 C4 112.05(11)
C2 C3 H3A 109.2
C4 C3 H3A 109.2
C2 C3 H3B 109.2
C4 C3 H3B 109.2
H3A C3 H3B 107.9
C5 C4 C3 113.97(12)
C5 C4 H4A 108.8
C3 C4 H4A 108.8
C5 C4 H4B 108.8
C3 C4 H4B 108.8
H4A C4 H4B 107.7
C4 C5 C6 114.16(12)
C4 C5 H5A 108.7
C6 C5 H5A 108.7
C4 C5 H5B 108.7
C6 C5 H5B 108.7
H5A C5 H5B 107.6
C7 C6 C5 113.52(13)
C7 C6 H6A 108.9
C5 C6 H6A 108.9
C7 C6 H6B 108.9
C5 C6 H6B 108.9
H6A C6 H6B 107.7
C6 C7 H7A 109.5
C6 C7 H7B 109.5
H7A C7 H7B 109.5
C6 C7 H7C 109.5
H7A C7 H7C 109.5
H7B C7 H7C 109.5
O1 C8 H8A 109.5
O1 C8 H8B 109.5
H8A C8 H8B 109.5
O1 C8 H8C 109.5
H8A C8 H8C 109.5
H8B C8 H8C 109.5
C1 O1 C8 116.48(11)

loop_
_geom_bond_atom_site_label_1
_geom_bond_atom_site_label_2
_geom_bond_distance
C1 O2 1.1926(17)
C1 O1 1.3283(18)
C1 C2 1.4938(19)
C2 C3 1.506(2)
C2 H2A 0.99
C2 H2B 0.99
C3 C4 1.5175(19)
C3 H3A 0.99
C3 H3B 0.99
C4 C5 1.512(2)
C4 H4A 0.99
C4 H4B 0.99
C5 C6 1.515(2)
C5 H5A 0.99
C5 H5B 0.99
C6 C7 1.503(2)
C6 H6A 0.99
C6 H6B 0.99
C7 H7A 0.98
C7 H7B 0.98
C7 H7C 0.98
C8 O1 1.4400(18)
C8 H8A 0.98
C8 H8B 0.98
C8 H8C 0.98

loop_
_geom_hbond_atom_site_label_D
_geom_hbond_atom_site_label_H
_geom_hbond_atom_site_label_A
_geom_hbond_distance_DH
_geom_hbond_distance_HA
_geom_hbond_distance_DA
_geom_hbond_angle_DHA
_geom_hbond_site_symmetry_A
_geom_hbond_publ_flag
C8 H8A O2 0.98 2.62 3.416(2) 138 1_545 yes
C8 H8B O2 0.98 2.7 3.573(2) 149 2_546 yes

loop_
_geom_torsion_atom_site_label_1
_geom_torsion_atom_site_label_2
_geom_torsion_atom_site_label_3
_geom_torsion_atom_site_label_4
_geom_torsion
O2 C1 C2 C3 11.4(2)
O1 C1 C2 C3 -168.72(12)
C1 C2 C3 C4 175.75(12)
C2 C3 C4 C5 -178.91(12)
C3 C4 C5 C6 175.37(12)
C4 C5 C6 C7 179.50(13)
O2 C1 O1 C8 -1.9(2)
C2 C1 O1 C8 178.19(12)
